data_1505927
loop_
_publ_author_name
'K\"onig, Hannah M'
'Abbel, Robert'
'Schollmeyer, Dieter'
'Kilbinger, Andreas F. M.'

_publ_section_title
;
 Solid-phase synthesis of oligo(p-benzamide) foldamers.
;
_journal_issue 9
_journal_name_full 'Organic letters'
_journal_page_first 1819
_journal_page_last 1822
_journal_paper_doi 10.1021/ol0603357
_journal_volume 8
_journal_year 2006
_chemical_formula_sum 'C20 H24 N4 O7'
_chemical_formula_weight 432.43
_chemical_name_systematic
; 
 ? 
;
_space_group_IT_number 4
_symmetry_cell_setting monoclinic
_symmetry_space_group_name_Hall 'P 2yb'
_symmetry_space_group_name_H-M 'P 1 21 1'
_atom_sites_solution_hydrogens geom
_atom_sites_solution_primary direct
_atom_sites_solution_secondary difmap
_audit_creation_method SHELXL-97
_cell_angle_alpha 90.00
_cell_angle_beta 102.28(3)
_cell_angle_gamma 90.00
_cell_formula_units_Z 2
_cell_length_a 9.129(6)
_cell_length_b 12.031(3)
_cell_length_c 9.871(7)
_cell_measurement_reflns_used 25
_cell_measurement_temperature 193(2)
_cell_measurement_theta_max 53
_cell_measurement_theta_min 35
_cell_volume 1059.3(11)
_computing_cell_refinement 'Enraf Nonius Software V5'
_computing_data_collection 'Enraf Nonius Software V5'
_computing_data_reduction 'Corinc (Dr\"ager, 1971)'
_computing_structure_refinement 'SHELXL-97 (Sheldrick, 1997)'
_computing_structure_solution 'SIR-92 (Altomare, 1994)'
_diffrn_ambient_temperature 193(2)
_diffrn_measured_fraction_theta_full 0.999
_diffrn_measured_fraction_theta_max 0.999
_diffrn_measurement_device '\k-geometry diffractometer'
_diffrn_measurement_device_type 'CAD4 Enraf Nonius'
_diffrn_measurement_method \q/2\w
_diffrn_radiation_monochromator graphite
_diffrn_radiation_type CuK\a
_diffrn_radiation_wavelength 1.54178
_diffrn_reflns_av_R_equivalents 0.1113
_diffrn_reflns_av_sigmaI/netI 0.1117
_diffrn_reflns_limit_h_max 11
_diffrn_reflns_limit_h_min -11
_diffrn_reflns_limit_k_max 14
_diffrn_reflns_limit_k_min 0
_diffrn_reflns_limit_l_max 12
_diffrn_reflns_limit_l_min -12
_diffrn_reflns_number 4471
_diffrn_reflns_theta_full 73.44
_diffrn_reflns_theta_max 73.44
_diffrn_reflns_theta_min 4.58
_diffrn_source 'rotating anode'
_diffrn_standards_decay_% 5
_diffrn_standards_interval_time 60
_diffrn_standards_number 3
_exptl_absorpt_coefficient_mu 0.875
_exptl_absorpt_correction_T_max 0.8110
_exptl_absorpt_correction_T_min 0.7210
_exptl_absorpt_correction_type none
_exptl_absorpt_process_details 'Corinc (Dr\"ager, 1971)'
_exptl_crystal_colour colourless
_exptl_crystal_density_diffrn 1.356
_exptl_crystal_density_method 'not measured'
_exptl_crystal_description block
_exptl_crystal_F_000 456
_exptl_crystal_size_max 0.40
_exptl_crystal_size_mid 0.40
_exptl_crystal_size_min 0.25
_refine_diff_density_max 0.384
_refine_diff_density_min -0.299
_refine_diff_density_rms 0.084
_refine_ls_abs_structure_details 'Flack H D (1983), Acta Cryst. A39, 876-881'
_refine_ls_abs_structure_Flack -0.4(3)
_refine_ls_extinction_coef 0.0043(12)
_refine_ls_extinction_expression Fc^*^=kFc[1+0.001xFc^2^\l^3^/sin(2\q)]^-1/4^
_refine_ls_extinction_method SHELXL
_refine_ls_goodness_of_fit_ref 1.073
_refine_ls_hydrogen_treatment mixed
_refine_ls_matrix_type full
_refine_ls_number_parameters 281
_refine_ls_number_reflns 2239
_refine_ls_number_restraints 1
_refine_ls_restrained_S_all 1.073
_refine_ls_R_factor_all 0.0705
_refine_ls_R_factor_gt 0.0653
_refine_ls_shift/su_max 0.000
_refine_ls_shift/su_mean 0.000
_refine_ls_structure_factor_coef Fsqd
_refine_ls_weighting_details 'calc w=1/[\s^2^(Fo^2^)+(0.1019P)^2^+0.0115P] where P=(Fo^2^+2Fc^2^)/3'
_refine_ls_weighting_scheme calc
_refine_ls_wR_factor_obs 0.1671
_refine_ls_wR_factor_ref 0.1721
_reflns_number_gt 2063
_reflns_number_total 2239
_reflns_threshold_expression >2sigma(I)
_cod_data_source_file ol0603357si20060208_102539.cif
_cod_data_source_block 2
_cod_original_cell_volume 1059.3(10)
_cod_original_sg_symbol_H-M 'P 21'
_cod_database_code 1505927

loop_
_symmetry_equiv_pos_as_xyz
'x, y, z'
'-x, y+1/2, -z'

loop_
_atom_site_label
_atom_site_type_symbol
_atom_site_fract_x
_atom_site_fract_y
_atom_site_fract_z
_atom_site_U_iso_or_equiv
_atom_site_adp_type
_atom_site_occupancy
_atom_site_symmetry_multiplicity
_atom_site_calc_flag
_atom_site_refinement_flags
O1 O -0.4739(4) -0.2994(2) 0.1818(3) 0.0447(7) Uani 1 1 d .
O2 O -0.6814(3) -0.2040(2) 0.0994(3) 0.0455(7) Uani 1 1 d .
H2 H -0.7187 -0.2680 0.0884 0.068 Uiso 1 1 calc R
C1 C -0.5381(4) -0.2114(3) 0.1530(3) 0.0327(8) Uani 1 1 d .
C2 C -0.4605(5) -0.1018(3) 0.1769(3) 0.0309(7) Uani 1 1 d .
C3 C -0.3126(5) -0.0975(3) 0.2463(4) 0.0326(8) Uani 1 1 d .
H3 H -0.2612 -0.1644 0.2779 0.039 Uiso 1 1 d R
C4 C -0.2378(4) 0.0042(3) 0.2711(3) 0.0309(7) Uani 1 1 d .
H4 H -0.1364 0.0065 0.3204 0.037 Uiso 1 1 d R
C5 C -0.3127(4) 0.1019(3) 0.2229(3) 0.0300(8) Uani 1 1 d .
C6 C -0.4611(5) 0.0978(3) 0.1508(3) 0.0345(8) Uani 1 1 d .
H6 H -0.5127 0.1643 0.1181 0.041 Uiso 1 1 d R
C7 C -0.5334(4) -0.0036(3) 0.1271(3) 0.0340(8) Uani 1 1 d .
H7 H -0.6342 -0.0064 0.0764 0.041 Uiso 1 1 d R
N1 N -0.2274(4) 0.2003(2) 0.2500(3) 0.0316(7) Uani 1 1 d .
H1 H -0.1192 0.1931 0.2503 0.038 Uiso 1 1 d R
C8 C -0.2853(5) 0.3060(3) 0.2473(4) 0.0340(8) Uani 1 1 d .
O3 O -0.4187(3) 0.3259(2) 0.2217(3) 0.0486(7) Uani 1 1 d .
C9 C -0.1724(4) 0.3985(3) 0.2803(3) 0.0289(7) Uani 1 1 d .
C10 C -0.0232(4) 0.3855(3) 0.3438(3) 0.0331(7) Uani 1 1 d .
H10 H 0.0157 0.3134 0.3686 0.040 Uiso 1 1 d R
C11 C 0.0702(5) 0.4779(3) 0.3713(3) 0.0336(8) Uani 1 1 d .
H11 H 0.1729 0.4698 0.4153 0.040 Uiso 1 1 d R
C12 C 0.0110(5) 0.5812(3) 0.3338(3) 0.0313(7) Uani 1 1 d .
C13 C -0.1362(5) 0.5971(3) 0.2696(4) 0.0356(8) Uani 1 1 d .
H13 H -0.1737 0.6696 0.2444 0.043 Uiso 1 1 d R
C14 C -0.2293(5) 0.5044(3) 0.2424(4) 0.0358(8) Uani 1 1 d .
H14 H -0.3317 0.5133 0.1982 0.043 Uiso 1 1 d R
N2 N 0.1087(4) 0.6782(3) 0.3650(3) 0.0388(7) Uani 1 1 d .
O4 O 0.2417(4) 0.6642(3) 0.4131(3) 0.0602(9) Uani 1 1 d .
O5 O 0.0516(4) 0.7712(2) 0.3425(4) 0.0559(9) Uani 1 1 d .
O1L O -0.8325(3) -0.3841(2) 0.0602(3) 0.0463(8) Uani 1 1 d .
C2L C -0.7765(4) -0.4769(3) 0.0819(3) 0.0372(8) Uani 1 1 d .
H2L H -0.6739 -0.4818 0.1272 0.045 Uiso 1 1 d R
N3L N -0.8513(4) -0.5708(3) 0.0451(3) 0.0372(8) Uani 1 1 d .
C4L C -0.7829(6) -0.6793(4) 0.0780(5) 0.0517(11) Uani 1 1 d .
H4LA H -0.8555 -0.7376 0.0415 0.078 Uiso 1 1 d R
H4LB H -0.7514 -0.6873 0.1788 0.078 Uiso 1 1 d R
H4LC H -0.6953 -0.6861 0.0359 0.078 Uiso 1 1 d R
C5L C -1.0045(6) -0.5676(4) -0.0307(4) 0.0487(10) Uani 1 1 d .
H5LA H -1.0416 -0.6437 -0.0497 0.073 Uiso 1 1 calc R
H5LB H -1.0100 -0.5281 -0.1184 0.073 Uiso 1 1 calc R
H5LC H -1.0662 -0.5290 0.0245 0.073 Uiso 1 1 calc R
O6L O 0.0889(3) 0.1329(3) 0.3454(4) 0.0530(8) Uani 1 1 d .
C7L C 0.1852(5) 0.0619(3) 0.3850(4) 0.0398(8) Uani 1 1 d .
H7L H 0.1551 -0.0137 0.3747 0.048 Uiso 1 1 calc R
N8L N 0.3268(4) 0.0824(3) 0.4406(3) 0.0352(7) Uani 1 1 d .
C9L C 0.3822(5) 0.1956(4) 0.4598(5) 0.0517(11) Uani 1 1 d .
H9LA H 0.4895 0.1947 0.5023 0.078 Uiso 1 1 calc R
H9LB H 0.3279 0.2357 0.5203 0.078 Uiso 1 1 calc R
H9LC H 0.3667 0.2331 0.3697 0.078 Uiso 1 1 calc R
C10L C 0.4313(6) -0.0079(5) 0.4892(5) 0.0564(12) Uani 1 1 d .
H10A H 0.5310 0.0229 0.5271 0.085 Uiso 1 1 calc R
H10B H 0.4366 -0.0574 0.4115 0.085 Uiso 1 1 calc R
H10C H 0.3967 -0.0498 0.5615 0.085 Uiso 1 1 calc R

loop_
_atom_site_aniso_label
_atom_site_aniso_U_11
_atom_site_aniso_U_22
_atom_site_aniso_U_33
_atom_site_aniso_U_23
_atom_site_aniso_U_13
_atom_site_aniso_U_12
O1 0.0402(17) 0.0170(11) 0.0704(16) -0.0030(11) -0.0031(14) 0.0038(11)
O2 0.0297(14) 0.0229(11) 0.0787(17) 0.0005(11) 0.0001(13) -0.0058(11)
C1 0.0324(19) 0.0227(17) 0.0409(15) -0.0042(12) 0.0031(14) -0.0016(15)
C2 0.0342(19) 0.0184(15) 0.0406(15) -0.0003(12) 0.0090(14) 0.0003(15)
C3 0.034(2) 0.0177(14) 0.0449(16) -0.0030(12) 0.0068(15) -0.0005(14)
C4 0.0278(18) 0.0207(15) 0.0433(15) -0.0040(12) 0.0056(14) 0.0000(14)
C5 0.033(2) 0.0227(17) 0.0334(14) -0.0009(12) 0.0046(14) -0.0023(15)
C6 0.037(2) 0.0186(15) 0.0447(17) 0.0032(12) 0.0019(16) 0.0008(14)
C7 0.0301(19) 0.0249(15) 0.0422(15) 0.0028(13) -0.0031(14) -0.0007(15)
N1 0.0294(16) 0.0201(13) 0.0446(13) -0.0008(11) 0.0062(12) -0.0040(12)
C8 0.034(2) 0.0232(16) 0.0452(16) -0.0037(13) 0.0102(15) -0.0033(15)
O3 0.0296(15) 0.0270(12) 0.0883(19) -0.0072(13) 0.0107(14) 0.0008(11)
C9 0.0286(18) 0.0228(15) 0.0363(14) -0.0009(13) 0.0093(14) -0.0027(14)
C10 0.034(2) 0.0192(14) 0.0442(16) 0.0021(12) 0.0039(15) 0.0026(14)
C11 0.029(2) 0.0290(18) 0.0407(15) 0.0008(12) 0.0017(14) -0.0022(15)
C12 0.034(2) 0.0207(15) 0.0387(15) -0.0039(12) 0.0059(14) -0.0053(14)
C13 0.039(2) 0.0173(15) 0.0514(17) 0.0010(12) 0.0112(16) 0.0033(14)
C14 0.035(2) 0.0223(16) 0.0493(18) -0.0021(13) 0.0077(16) 0.0022(15)
N2 0.044(2) 0.0241(14) 0.0484(15) -0.0022(11) 0.0085(14) -0.0072(14)
O4 0.049(2) 0.0388(15) 0.083(2) 0.0046(14) -0.0077(16) -0.0116(15)
O5 0.062(2) 0.0177(13) 0.0852(19) -0.0035(12) 0.0095(17) -0.0061(12)
O1L 0.0415(19) 0.0315(14) 0.0662(17) -0.0054(12) 0.0124(15) -0.0090(13)
C2L 0.0297(19) 0.043(2) 0.0392(15) -0.0038(14) 0.0076(14) -0.0089(18)
N3L 0.0333(18) 0.0292(16) 0.0497(15) -0.0042(12) 0.0100(14) -0.0072(13)
C4L 0.059(3) 0.034(2) 0.064(2) 0.0030(17) 0.016(2) 0.000(2)
C5L 0.040(2) 0.044(2) 0.061(2) -0.0067(17) 0.009(2) -0.0107(18)
O6L 0.0326(16) 0.0290(14) 0.089(2) 0.0035(12) -0.0047(15) 0.0035(13)
C7L 0.036(2) 0.0264(16) 0.0551(18) 0.0009(14) 0.0057(16) 0.0001(15)
N8L 0.0297(18) 0.0365(17) 0.0391(13) 0.0032(11) 0.0067(13) 0.0057(14)
C9L 0.040(2) 0.046(3) 0.065(2) -0.0065(19) 0.0015(19) -0.008(2)
C10L 0.050(3) 0.065(3) 0.056(2) 0.015(2) 0.014(2) 0.030(3)

loop_
_atom_type_symbol
_atom_type_description
_atom_type_scat_dispersion_real
_atom_type_scat_dispersion_imag
_atom_type_scat_source
C C 0.0181 0.0091 'International Tables Vol C Tables 4.2.6.8 and 6.1.1.4'
H H 0.0000 0.0000 'International Tables Vol C Tables 4.2.6.8 and 6.1.1.4'
N N 0.0311 0.0180 'International Tables Vol C Tables 4.2.6.8 and 6.1.1.4'
O O 0.0492 0.0322 'International Tables Vol C Tables 4.2.6.8 and 6.1.1.4'

loop_
_geom_angle_atom_site_label_1
_geom_angle_atom_site_label_2
_geom_angle_atom_site_label_3
_geom_angle
O1 C1 O2 123.1(3)
O1 C1 C2 123.0(3)
O2 C1 C2 113.9(3)
C3 C2 C7 119.2(3)
C3 C2 C1 119.6(3)
C7 C2 C1 121.2(3)
C2 C3 C4 120.7(3)
C5 C4 C3 119.6(3)
C4 C5 C6 119.9(3)
C4 C5 N1 115.7(3)
C6 C5 N1 124.4(3)
C7 C6 C5 119.7(3)
C6 C7 C2 120.9(3)
C8 N1 C5 125.3(3)
O3 C8 N1 123.4(3)
O3 C8 C9 120.7(3)
N1 C8 C9 115.9(3)
C10 C9 C14 120.0(3)
C10 C9 C8 125.3(3)
C14 C9 C8 114.7(3)
C9 C10 C11 120.1(3)
C12 C11 C10 118.6(3)
C13 C12 C11 122.8(3)
C13 C12 N2 118.7(3)
C11 C12 N2 118.5(3)
C12 C13 C14 118.3(3)
C13 C14 C9 120.1(4)
O4 N2 O5 122.9(3)
O4 N2 C12 119.0(3)
O5 N2 C12 118.1(3)
O1L C2L N3L 123.6(4)
C2L N3L C5L 120.4(4)
C2L N3L C4L 122.0(4)
C5L N3L C4L 117.6(4)
O6L C7L N8L 125.2(4)
C7L N8L C9L 121.0(3)
C7L N8L C10L 120.9(4)
C9L N8L C10L 118.1(4)

loop_
_geom_bond_atom_site_label_1
_geom_bond_atom_site_label_2
_geom_bond_distance
O1 C1 1.214(5)
O2 C1 1.306(5)
C1 C2 1.492(5)
C2 C3 1.379(6)
C2 C7 1.393(5)
C3 C4 1.397(5)
C4 C5 1.391(5)
C5 C6 1.392(6)
C5 N1 1.411(4)
C6 C7 1.382(5)
N1 C8 1.375(5)
C8 O3 1.214(5)
C8 C9 1.506(5)
C9 C10 1.381(5)
C9 C14 1.397(5)
C10 C11 1.393(5)
C11 C12 1.374(5)
C12 C13 1.372(6)
C12 N2 1.462(5)
C13 C14 1.393(5)
N2 O4 1.218(5)
N2 O5 1.235(5)
O1L C2L 1.228(5)
C2L N3L 1.330(5)
N3L C5L 1.439(6)
N3L C4L 1.454(5)
O6L C7L 1.229(5)
C7L N8L 1.316(6)
N8L C9L 1.452(6)
N8L C10L 1.458(5)

loop_
_geom_hbond_atom_site_label_D
_geom_hbond_atom_site_label_H
_geom_hbond_atom_site_label_A
_geom_hbond_distance_DH
_geom_hbond_distance_HA
_geom_hbond_distance_DA
_geom_hbond_angle_DHA
N1 H1 O6L 0.99 2.06 2.954(5) 148.5
O2 H2 O1L 0.84 1.73 2.554(4) 167.4

loop_
_geom_torsion_atom_site_label_1
_geom_torsion_atom_site_label_2
_geom_torsion_atom_site_label_3
_geom_torsion_atom_site_label_4
_geom_torsion
O1 C1 C2 C3 -6.3(5)
O2 C1 C2 C3 173.2(3)
O1 C1 C2 C7 172.0(4)
O2 C1 C2 C7 -8.5(5)
C7 C2 C3 C4 2.3(5)
C1 C2 C3 C4 -179.4(3)
C2 C3 C4 C5 -1.2(5)
C3 C4 C5 C6 0.1(5)
C3 C4 C5 N1 -178.6(3)
C4 C5 C6 C7 -0.2(5)
N1 C5 C6 C7 178.5(3)
C5 C6 C7 C2 1.3(6)
C3 C2 C7 C6 -2.3(5)
C1 C2 C7 C6 179.4(3)
C4 C5 N1 C8 -161.1(3)
C6 C5 N1 C8 20.2(5)
C5 N1 C8 O3 0.5(5)
C5 N1 C8 C9 179.8(3)
O3 C8 C9 C10 162.8(4)
N1 C8 C9 C10 -16.5(5)
O3 C8 C9 C14 -16.6(5)
N1 C8 C9 C14 164.1(3)
C14 C9 C10 C11 0.6(5)
C8 C9 C10 C11 -178.8(3)
C9 C10 C11 C12 -0.2(5)
C10 C11 C12 C13 -0.3(5)
C10 C11 C12 N2 179.0(3)
C11 C12 C13 C14 0.4(5)
N2 C12 C13 C14 -178.9(3)
C12 C13 C14 C9 0.0(5)
C10 C9 C14 C13 -0.5(5)
C8 C9 C14 C13 178.9(3)
C13 C12 N2 O4 -175.0(3)
C11 C12 N2 O4 5.7(5)
C13 C12 N2 O5 5.8(5)
C11 C12 N2 O5 -173.5(3)
O1L C2L N3L C5L 3.3(5)
O1L C2L N3L C4L -177.2(4)
O6L C7L N8L C9L -0.1(6)
O6L C7L N8L C10L 177.6(4)

loop_
_cod_related_entry_id
_cod_related_entry_code
_cod_related_entry_database
1 21156825 ChemSpider
